data_2233206
loop_
_publ_author_name
'Andrade, L. C. R.'
'Paix\~ao, J. A.'
'de Almeida, M. J. M.'
'Carvalho, J. F. S.'
'Cruz Silva, M. M.'

_publ_section_title
;
 5\a,6\a-Epoxy-7-norcholestan-3\b-yl acetate
;
_journal_coeditor_code IM2347
_journal_issue 1
_journal_name_full 'Acta Crystallographica Section E'
_journal_page_first o237
_journal_paper_doi 10.1107/S1600536811054249
_journal_volume 68
_journal_year 2012
_chemical_formula_iupac 'C28 H46 O3'
_chemical_formula_moiety 'C28 H46 O3'
_chemical_formula_sum 'C28 H46 O3'
_chemical_formula_weight 430.65
_chemical_melting_point 386
_chemical_name_systematic
;
5\a,6\a-Epoxy-7-norcholestan-3\b-yl acetate
;
_space_group_IT_number 4
_space_group_name_Hall 'P 2yb'
_symmetry_cell_setting monoclinic
_symmetry_space_group_name_Hall 'P 2yb'
_symmetry_space_group_name_H-M 'P 1 21 1'
_atom_sites_solution_hydrogens geom
_atom_sites_solution_primary direct
_atom_sites_solution_secondary difmap
_audit_creation_method SHELXL-97
_cell_angle_alpha 90.00
_cell_angle_beta 93.1792(18)
_cell_angle_gamma 90.00
_cell_formula_units_Z 2
_cell_length_a 7.58200(10)
_cell_length_b 9.74870(10)
_cell_length_c 17.8588(2)
_cell_measurement_reflns_used 9561
_cell_measurement_temperature 293(2)
_cell_measurement_theta_max 21.000
_cell_measurement_theta_min 2.3810
_cell_volume 1318.00(3)
_computing_cell_refinement 'SAINT (Bruker, 2003)'
_computing_data_collection 'SMART (Bruker, 2003)'
_computing_data_reduction 'SAINT (Bruker, 2003)'
_computing_molecular_graphics 'PLATON (Spek, 2009)'
_computing_publication_material 'SHELXL97 (Sheldrick, 2008)'
_computing_structure_refinement 'SHELXL97 (Sheldrick, 2008)'
_computing_structure_solution 'SHELXS97 (Sheldrick, 2008)'
_diffrn_ambient_temperature 293(2)
_diffrn_measured_fraction_theta_full 0.994
_diffrn_measured_fraction_theta_max 0.994
_diffrn_measurement_device_type 'Bruker APEX CCD area-detector'
_diffrn_measurement_method '\f and \w'
_diffrn_radiation_monochromator graphite
_diffrn_radiation_source 'fine-focus sealed tube'
_diffrn_radiation_type MoK\a
_diffrn_radiation_wavelength 0.71073
_diffrn_reflns_av_R_equivalents 0.0299
_diffrn_reflns_av_sigmaI/netI 0.0357
_diffrn_reflns_limit_h_max 9
_diffrn_reflns_limit_h_min -9
_diffrn_reflns_limit_k_max 12
_diffrn_reflns_limit_k_min -12
_diffrn_reflns_limit_l_max 23
_diffrn_reflns_limit_l_min -22
_diffrn_reflns_number 35109
_diffrn_reflns_theta_full 27.96
_diffrn_reflns_theta_max 27.96
_diffrn_reflns_theta_min 2.28
_exptl_absorpt_coefficient_mu 0.067
_exptl_absorpt_correction_T_max 0.989
_exptl_absorpt_correction_T_min 0.981
_exptl_absorpt_correction_type multi-scan
_exptl_absorpt_process_details '(SADABS; Sheldrick, 2000)'
_exptl_crystal_colour colourless
_exptl_crystal_density_diffrn 1.075
_exptl_crystal_density_method 'not measured'
_exptl_crystal_description prism
_exptl_crystal_F_000 476
_exptl_crystal_size_max 0.44
_exptl_crystal_size_mid 0.24
_exptl_crystal_size_min 0.16
_refine_diff_density_max 0.229
_refine_diff_density_min -0.137
_refine_ls_abs_structure_details 'Flack (1983), 2846 Friedel pairs'
_refine_ls_abs_structure_Flack -0.5(15)
_refine_ls_extinction_method none
_refine_ls_goodness_of_fit_ref 0.957
_refine_ls_hydrogen_treatment constr
_refine_ls_matrix_type full
_refine_ls_number_parameters 286
_refine_ls_number_reflns 6194
_refine_ls_number_restraints 1
_refine_ls_restrained_S_all 0.957
_refine_ls_R_factor_all 0.1050
_refine_ls_R_factor_gt 0.0483
_refine_ls_shift/su_max 0.000
_refine_ls_shift/su_mean 0.000
_refine_ls_structure_factor_coef Fsqd
_refine_ls_weighting_details 'calc w=1/[\s^2^(Fo^2^)+(0.0668P)^2^+0.1597P] where P=(Fo^2^+2Fc^2^)/3'
_refine_ls_weighting_scheme calc
_refine_ls_wR_factor_gt 0.1114
_refine_ls_wR_factor_ref 0.1378
_reflns_number_gt 3551
_reflns_number_total 6194
_reflns_threshold_expression I>2\s(I)
_cod_data_source_file im2347.cif
_cod_data_source_block I
_cod_original_sg_symbol_H-M 'P 21'
_cod_database_code 2233206
_cod_database_fobs_code 2233206

loop_
_symmetry_equiv_pos_as_xyz
'x, y, z'
'-x, y+1/2, -z'

loop_
_atom_site_type_symbol
_atom_site_label
_atom_site_fract_x
_atom_site_fract_y
_atom_site_fract_z
_atom_site_U_iso_or_equiv
_atom_site_adp_type
_atom_site_calc_flag
_atom_site_refinement_flags
_atom_site_occupancy
_atom_site_symmetry_multiplicity
C C9 0.9354(3) 0.4824(2) 0.25045(11) 0.0496(5) Uani d . 1 1
H H9 0.8803 0.4012 0.2715 0.060 Uiso calc R 1 1
O O56 0.59348(19) 0.50504(19) 0.26154(8) 0.0663(4) Uani d . 1 1
C C10 0.8357(3) 0.5092(2) 0.17350(11) 0.0537(5) Uani d . 1 1
O O3 0.3659(2) 0.5251(2) 0.03122(9) 0.0795(5) Uani d . 1 1
C C12 1.1969(3) 0.4357(2) 0.33813(13) 0.0561(5) Uani d . 1 1
H H12A 1.1475 0.3512 0.3566 0.067 Uiso calc R 1 1
H H12B 1.3244 0.4265 0.3409 0.067 Uiso calc R 1 1
C C13 1.1450(3) 0.5549(2) 0.38854(11) 0.0492(5) Uani d . 1 1
C C7 0.8837(3) 0.6045(2) 0.29938(12) 0.0517(5) Uani d . 1 1
H H7 0.9516 0.6841 0.2838 0.062 Uiso calc R 1 1
C C14 0.9426(3) 0.5733(2) 0.37979(11) 0.0521(5) Uani d . 1 1
H H14 0.8894 0.4854 0.3926 0.062 Uiso calc R 1 1
C C20 1.3527(3) 0.5455(3) 0.51411(12) 0.0631(6) Uani d . 1 1
H H20 1.3928 0.6398 0.5068 0.076 Uiso calc R 1 1
C C17 1.1673(3) 0.5317(2) 0.47510(11) 0.0563(5) Uani d . 1 1
H H17 1.1257 0.4386 0.4850 0.068 Uiso calc R 1 1
C C11 1.1318(3) 0.4564(3) 0.25588(12) 0.0597(6) Uani d . 1 1
H H11A 1.1929 0.5337 0.2350 0.072 Uiso calc R 1 1
H H11B 1.1583 0.3754 0.2271 0.072 Uiso calc R 1 1
C C6 0.6944(3) 0.6292(3) 0.27422(13) 0.0621(6) Uani d . 1 1
H H6 0.6353 0.7138 0.2886 0.075 Uiso calc R 1 1
C C5 0.6662(3) 0.5752(2) 0.19835(13) 0.0573(6) Uani d . 1 1
C C3 0.4844(3) 0.4820(3) 0.09382(13) 0.0672(7) Uani d . 1 1
H H3 0.4229 0.4183 0.1259 0.081 Uiso calc R 1 1
C C1 0.7853(3) 0.3819(3) 0.12798(13) 0.0670(6) Uani d . 1 1
H H1A 0.7392 0.3131 0.1610 0.080 Uiso calc R 1 1
H H1B 0.8901 0.3444 0.1068 0.080 Uiso calc R 1 1
C C18 1.2455(3) 0.6852(3) 0.36837(14) 0.0664(6) Uani d . 1 1
H H18A 1.3703 0.6693 0.3755 0.100 Uiso calc R 1 1
H H18B 1.2122 0.7592 0.4001 0.100 Uiso calc R 1 1
H H18C 1.2169 0.7087 0.3169 0.100 Uiso calc R 1 1
C C19 0.9377(3) 0.6129(3) 0.12773(14) 0.0754(7) Uani d . 1 1
H H19A 0.8680 0.6373 0.0832 0.113 Uiso calc R 1 1
H H19B 1.0469 0.5727 0.1141 0.113 Uiso calc R 1 1
H H19C 0.9620 0.6936 0.1573 0.113 Uiso calc R 1 1
C C21 1.4874(4) 0.4498(3) 0.48156(17) 0.0861(8) Uani d . 1 1
H H21A 1.5950 0.4520 0.5125 0.129 Uiso calc R 1 1
H H21B 1.5106 0.4791 0.4317 0.129 Uiso calc R 1 1
H H21C 1.4416 0.3580 0.4799 0.129 Uiso calc R 1 1
C C22 1.3466(4) 0.5206(3) 0.59896(13) 0.0799(8) Uani d . 1 1
H H22A 1.2417 0.5644 0.6165 0.096 Uiso calc R 1 1
H H22B 1.3356 0.4229 0.6076 0.096 Uiso calc R 1 1
C C16 1.0325(4) 0.6318(3) 0.50653(15) 0.0787(8) Uani d . 1 1
H H16A 1.0926 0.7120 0.5276 0.094 Uiso calc R 1 1
H H16B 0.9696 0.5877 0.5458 0.094 Uiso calc R 1 1
C C4 0.5304(3) 0.6124(3) 0.13705(14) 0.0668(7) Uani d . 1 1
H H4A 0.5776 0.6805 0.1040 0.080 Uiso calc R 1 1
H H4B 0.4258 0.6500 0.1584 0.080 Uiso calc R 1 1
O O28 0.2305(3) 0.3225(3) 0.02880(15) 0.1146(8) Uani d . 1 1
C C28 0.2462(4) 0.4337(4) 0.00463(16) 0.0817(8) Uani d . 1 1
C C2 0.6466(4) 0.4123(3) 0.06445(14) 0.0770(8) Uani d . 1 1
H H2A 0.6979 0.4712 0.0277 0.092 Uiso calc R 1 1
H H2B 0.6114 0.3272 0.0397 0.092 Uiso calc R 1 1
C C15 0.9018(3) 0.6743(3) 0.44114(13) 0.0730(7) Uani d . 1 1
H H15A 0.7804 0.6656 0.4550 0.088 Uiso calc R 1 1
H H15B 0.9225 0.7680 0.4256 0.088 Uiso calc R 1 1
C C24 1.5074(5) 0.5303(4) 0.72649(15) 0.1002(10) Uani d . 1 1
H H24A 1.3964 0.5577 0.7465 0.120 Uiso calc R 1 1
H H24B 1.5132 0.4309 0.7288 0.120 Uiso calc R 1 1
C C23 1.5041(4) 0.5726(4) 0.64467(15) 0.0975(10) Uani d . 1 1
H H23A 1.5058 0.6720 0.6418 0.117 Uiso calc R 1 1
H H23B 1.6103 0.5389 0.6230 0.117 Uiso calc R 1 1
C C29 0.1328(4) 0.4931(4) -0.05840(16) 0.1031(11) Uani d . 1 1
H H29A 0.2018 0.5049 -0.1014 0.155 Uiso calc R 1 1
H H29B 0.0879 0.5804 -0.0435 0.155 Uiso calc R 1 1
H H29C 0.0361 0.4322 -0.0708 0.155 Uiso calc R 1 1
C C25 1.6529(5) 0.5861(4) 0.77614(16) 0.0989(10) Uani d . 1 1
H H25 1.6427 0.6863 0.7743 0.119 Uiso calc R 1 1
C C26 1.8343(5) 0.5507(5) 0.7531(2) 0.1229(13) Uani d . 1 1
H H26A 1.8534 0.4539 0.7588 0.184 Uiso calc R 1 1
H H26B 1.9204 0.5996 0.7842 0.184 Uiso calc R 1 1
H H26C 1.8452 0.5761 0.7016 0.184 Uiso calc R 1 1
C C27 1.6293(6) 0.5434(6) 0.85708(18) 0.1511(18) Uani d . 1 1
H H27A 1.5149 0.5719 0.8717 0.227 Uiso calc R 1 1
H H27B 1.7190 0.5859 0.8893 0.227 Uiso calc R 1 1
H H27C 1.6391 0.4455 0.8613 0.227 Uiso calc R 1 1

loop_
_atom_site_aniso_label
_atom_site_aniso_U_11
_atom_site_aniso_U_22
_atom_site_aniso_U_33
_atom_site_aniso_U_12
_atom_site_aniso_U_13
_atom_site_aniso_U_23
C9 0.0499(11) 0.0536(12) 0.0447(11) 0.0052(9) -0.0024(9) -0.0030(9)
O56 0.0528(9) 0.0922(12) 0.0533(9) -0.0007(9) -0.0012(7) -0.0018(9)
C10 0.0518(12) 0.0643(14) 0.0442(11) 0.0041(11) -0.0034(9) 0.0013(10)
O3 0.0679(10) 0.1045(14) 0.0629(10) -0.0054(11) -0.0248(8) 0.0075(11)
C12 0.0522(12) 0.0576(13) 0.0574(13) 0.0101(10) -0.0069(10) 0.0014(11)
C13 0.0520(12) 0.0456(11) 0.0492(11) 0.0046(9) -0.0056(9) 0.0013(9)
C7 0.0507(12) 0.0520(12) 0.0515(12) 0.0073(10) -0.0058(10) -0.0058(10)
C14 0.0537(12) 0.0537(12) 0.0480(11) 0.0056(10) -0.0037(9) -0.0049(10)
C20 0.0712(15) 0.0587(14) 0.0569(13) -0.0026(12) -0.0204(11) 0.0066(11)
C17 0.0622(13) 0.0559(13) 0.0495(12) -0.0048(11) -0.0094(10) 0.0047(11)
C11 0.0570(13) 0.0693(15) 0.0520(12) 0.0161(11) -0.0043(10) -0.0080(11)
C6 0.0560(14) 0.0711(15) 0.0580(14) 0.0173(12) -0.0088(11) -0.0121(12)
C5 0.0512(12) 0.0651(14) 0.0545(13) 0.0078(10) -0.0074(10) 0.0004(11)
C3 0.0590(14) 0.0877(17) 0.0529(13) 0.0013(13) -0.0150(11) 0.0025(13)
C1 0.0660(15) 0.0805(16) 0.0531(14) 0.0097(13) -0.0100(11) -0.0131(12)
C18 0.0660(15) 0.0608(14) 0.0704(16) -0.0063(12) -0.0149(12) 0.0130(12)
C19 0.0682(16) 0.103(2) 0.0546(14) -0.0009(14) -0.0025(12) 0.0167(14)
C21 0.0722(17) 0.099(2) 0.0840(19) 0.0175(15) -0.0279(14) 0.0004(16)
C22 0.0922(18) 0.0841(19) 0.0598(14) -0.0182(16) -0.0270(13) 0.0073(14)
C16 0.0785(18) 0.098(2) 0.0579(15) 0.0101(15) -0.0103(13) -0.0162(14)
C4 0.0556(14) 0.0803(17) 0.0626(14) 0.0086(12) -0.0129(11) 0.0033(13)
O28 0.127(2) 0.0950(16) 0.1150(19) -0.0149(15) -0.0555(15) -0.0021(14)
C28 0.0705(17) 0.107(2) 0.0651(17) 0.0073(17) -0.0157(14) -0.0145(17)
C2 0.0760(17) 0.096(2) 0.0565(15) 0.0054(14) -0.0159(13) -0.0154(14)
C15 0.0675(15) 0.0909(18) 0.0591(15) 0.0183(14) -0.0095(12) -0.0236(14)
C24 0.121(2) 0.113(2) 0.0625(16) -0.030(2) -0.0267(16) 0.0080(18)
C23 0.108(2) 0.112(2) 0.0685(17) -0.0300(19) -0.0324(15) 0.0102(17)
C29 0.094(2) 0.128(3) 0.083(2) 0.008(2) -0.0386(16) -0.007(2)
C25 0.115(3) 0.106(2) 0.0716(19) -0.010(2) -0.0314(18) 0.0022(17)
C26 0.103(3) 0.152(3) 0.110(3) 0.003(3) -0.026(2) -0.006(3)
C27 0.167(4) 0.214(5) 0.068(2) -0.035(4) -0.033(2) 0.011(3)

loop_
_atom_type_symbol
_atom_type_description
_atom_type_scat_dispersion_real
_atom_type_scat_dispersion_imag
_atom_type_scat_source
C C 0.0033 0.0016 'International Tables Vol C Tables 4.2.6.8 and 6.1.1.4'
H H 0.0000 0.0000 'International Tables Vol C Tables 4.2.6.8 and 6.1.1.4'
O O 0.0106 0.0060 'International Tables Vol C Tables 4.2.6.8 and 6.1.1.4'

loop_
_geom_angle_atom_site_label_1
_geom_angle_atom_site_label_2
_geom_angle_atom_site_label_3
_geom_angle
C11 C9 C7 112.00(17)
C11 C9 C10 121.01(17)
C7 C9 C10 104.22(16)
C11 C9 H9 106.2
C7 C9 H9 106.2
C10 C9 H9 106.2
C6 O56 C5 60.45(15)
C1 C10 C5 107.96(18)
C1 C10 C19 111.84(19)
C5 C10 C19 109.6(2)
C1 C10 C9 115.54(19)
C5 C10 C9 100.95(16)
C19 C10 C9 110.31(18)
C28 O3 C3 117.2(2)
C13 C12 C11 112.47(17)
C13 C12 H12A 109.1
C11 C12 H12A 109.1
C13 C12 H12B 109.1
C11 C12 H12B 109.1
H12A C12 H12B 107.8
C12 C13 C18 110.04(18)
C12 C13 C14 108.29(17)
C18 C13 C14 112.56(17)
C12 C13 C17 116.99(17)
C18 C13 C17 108.93(18)
C14 C13 C17 99.73(15)
C6 C7 C14 123.00(19)
C6 C7 C9 102.89(17)
C14 C7 C9 108.20(16)
C6 C7 H7 107.3
C14 C7 H7 107.3
C9 C7 H7 107.3
C7 C14 C15 119.57(18)
C7 C14 C13 111.05(16)
C15 C14 C13 104.11(17)
C7 C14 H14 107.2
C15 C14 H14 107.2
C13 C14 H14 107.2
C21 C20 C22 109.7(2)
C21 C20 C17 112.9(2)
C22 C20 C17 110.8(2)
C21 C20 H20 107.7
C22 C20 H20 107.7
C17 C20 H20 107.7
C20 C17 C16 112.78(19)
C20 C17 C13 118.75(18)
C16 C17 C13 103.37(17)
C20 C17 H17 107.1
C16 C17 H17 107.1
C13 C17 H17 107.1
C9 C11 C12 110.30(18)
C9 C11 H11A 109.6
C12 C11 H11A 109.6
C9 C11 H11B 109.6
C12 C11 H11B 109.6
H11A C11 H11B 108.1
O56 C6 C5 60.15(14)
O56 C6 C7 113.77(18)
C5 C6 C7 108.02(18)
O56 C6 H6 120.1
C5 C6 H6 120.1
C7 C6 H6 120.1
O56 C5 C6 59.41(15)
O56 C5 C4 113.85(19)
C6 C5 C4 130.4(2)
O56 C5 C10 112.92(18)
C6 C5 C10 109.87(17)
C4 C5 C10 116.33(19)
O3 C3 C4 105.3(2)
O3 C3 C2 109.85(19)
C4 C3 C2 112.4(2)
O3 C3 H3 109.7
C4 C3 H3 109.7
C2 C3 H3 109.7
C10 C1 C2 112.3(2)
C10 C1 H1A 109.1
C2 C1 H1A 109.1
C10 C1 H1B 109.1
C2 C1 H1B 109.1
H1A C1 H1B 107.9
C13 C18 H18A 109.5
C13 C18 H18B 109.5
H18A C18 H18B 109.5
C13 C18 H18C 109.5
H18A C18 H18C 109.5
H18B C18 H18C 109.5
C10 C19 H19A 109.5
C10 C19 H19B 109.5
H19A C19 H19B 109.5
C10 C19 H19C 109.5
H19A C19 H19C 109.5
H19B C19 H19C 109.5
C20 C21 H21A 109.5
C20 C21 H21B 109.5
H21A C21 H21B 109.5
C20 C21 H21C 109.5
H21A C21 H21C 109.5
H21B C21 H21C 109.5
C23 C22 C20 114.7(2)
C23 C22 H22A 108.6
C20 C22 H22A 108.6
C23 C22 H22B 108.6
C20 C22 H22B 108.6
H22A C22 H22B 107.6
C17 C16 C15 107.76(19)
C17 C16 H16A 110.2
C15 C16 H16A 110.2
C17 C16 H16B 110.2
C15 C16 H16B 110.2
H16A C16 H16B 108.5
C5 C4 C3 107.3(2)
C5 C4 H4A 110.3
C3 C4 H4A 110.3
C5 C4 H4B 110.3
C3 C4 H4B 110.3
H4A C4 H4B 108.5
O28 C28 O3 124.3(3)
O28 C28 C29 124.7(3)
O3 C28 C29 111.0(3)
C3 C2 C1 111.4(2)
C3 C2 H2A 109.3
C1 C2 H2A 109.3
C3 C2 H2B 109.3
C1 C2 H2B 109.3
H2A C2 H2B 108.0
C14 C15 C16 102.9(2)
C14 C15 H15A 111.2
C16 C15 H15A 111.2
C14 C15 H15B 111.2
C16 C15 H15B 111.2
H15A C15 H15B 109.1
C25 C24 C23 116.7(3)
C25 C24 H24A 108.1
C23 C24 H24A 108.1
C25 C24 H24B 108.1
C23 C24 H24B 108.1
H24A C24 H24B 107.3
C22 C23 C24 113.8(3)
C22 C23 H23A 108.8
C24 C23 H23A 108.8
C22 C23 H23B 108.8
C24 C23 H23B 108.8
H23A C23 H23B 107.7
C28 C29 H29A 109.5
C28 C29 H29B 109.5
H29A C29 H29B 109.5
C28 C29 H29C 109.5
H29A C29 H29C 109.5
H29B C29 H29C 109.5
C24 C25 C26 114.6(3)
C24 C25 C27 110.2(3)
C26 C25 C27 110.8(3)
C24 C25 H25 106.9
C26 C25 H25 106.9
C27 C25 H25 106.9
C25 C26 H26A 109.5
C25 C26 H26B 109.5
H26A C26 H26B 109.5
C25 C26 H26C 109.5
H26A C26 H26C 109.5
H26B C26 H26C 109.5
C25 C27 H27A 109.5
C25 C27 H27B 109.5
H27A C27 H27B 109.5
C25 C27 H27C 109.5
H27A C27 H27C 109.5
H27B C27 H27C 109.5

loop_
_geom_bond_atom_site_label_1
_geom_bond_atom_site_label_2
_geom_bond_distance
C9 C11 1.509(3)
C9 C7 1.540(3)
C9 C10 1.553(3)
C9 H9 0.9800
O56 C6 1.443(3)
O56 C5 1.454(3)
C10 C1 1.521(3)
C10 C5 1.525(3)
C10 C19 1.535(3)
O3 C28 1.340(4)
O3 C3 1.457(3)
C12 C13 1.534(3)
C12 C11 1.537(3)
C12 H12A 0.9700
C12 H12B 0.9700
C13 C18 1.535(3)
C13 C14 1.544(3)
C13 C17 1.562(3)
C7 C6 1.500(3)
C7 C14 1.511(3)
C7 H7 0.9800
C14 C15 1.518(3)
C14 H14 0.9800
C20 C21 1.522(4)
C20 C22 1.538(3)
C20 C17 1.540(3)
C20 H20 0.9800
C17 C16 1.542(4)
C17 H17 0.9800
C11 H11A 0.9700
C11 H11B 0.9700
C6 C5 1.458(3)
C6 H6 0.9800
C5 C4 1.505(3)
C3 C4 1.517(4)
C3 C2 1.524(4)
C3 H3 0.9800
C1 C2 1.533(3)
C1 H1A 0.9700
C1 H1B 0.9700
C18 H18A 0.9600
C18 H18B 0.9600
C18 H18C 0.9600
C19 H19A 0.9600
C19 H19B 0.9600
C19 H19C 0.9600
C21 H21A 0.9600
C21 H21B 0.9600
C21 H21C 0.9600
C22 C23 1.497(4)
C22 H22A 0.9700
C22 H22B 0.9700
C16 C15 1.546(4)
C16 H16A 0.9700
C16 H16B 0.9700
C4 H4A 0.9700
C4 H4B 0.9700
O28 C28 1.175(4)
C28 C29 1.495(4)
C2 H2A 0.9700
C2 H2B 0.9700
C15 H15A 0.9700
C15 H15B 0.9700
C24 C25 1.480(4)
C24 C23 1.517(4)
C24 H24A 0.9700
C24 H24B 0.9700
C23 H23A 0.9700
C23 H23B 0.9700
C29 H29A 0.9600
C29 H29B 0.9600
C29 H29C 0.9600
C25 C26 1.497(5)
C25 C27 1.524(4)
C25 H25 0.9800
C26 H26A 0.9600
C26 H26B 0.9600
C26 H26C 0.9600
C27 H27A 0.9600
C27 H27B 0.9600
C27 H27C 0.9600

loop_
_geom_torsion_atom_site_label_1
_geom_torsion_atom_site_label_2
_geom_torsion_atom_site_label_3
_geom_torsion_atom_site_label_4
_geom_torsion
C11 C9 C10 C1 82.1(3)
C7 C9 C10 C1 -150.83(18)
C11 C9 C10 C5 -161.8(2)
C7 C9 C10 C5 -34.7(2)
C11 C9 C10 C19 -46.0(3)
C7 C9 C10 C19 81.1(2)
C11 C12 C13 C18 -67.9(2)
C11 C12 C13 C14 55.6(2)
C11 C12 C13 C17 167.16(19)
C11 C9 C7 C6 169.22(19)
C10 C9 C7 C6 36.7(2)
C11 C9 C7 C14 -59.2(2)
C10 C9 C7 C14 168.28(17)
C6 C7 C14 C15 -58.0(3)
C9 C7 C14 C15 -177.5(2)
C6 C7 C14 C13 -179.2(2)
C9 C7 C14 C13 61.2(2)
C12 C13 C14 C7 -59.8(2)
C18 C13 C14 C7 62.1(2)
C17 C13 C14 C7 177.40(17)
C12 C13 C14 C15 170.26(19)
C18 C13 C14 C15 -67.9(2)
C17 C13 C14 C15 47.5(2)
C21 C20 C17 C16 -178.2(2)
C22 C20 C17 C16 58.2(3)
C21 C20 C17 C13 -57.1(3)
C22 C20 C17 C13 179.3(2)
C12 C13 C17 C20 79.4(3)
C18 C13 C17 C20 -46.1(2)
C14 C13 C17 C20 -164.20(19)
C12 C13 C17 C16 -154.9(2)
C18 C13 C17 C16 79.6(2)
C14 C13 C17 C16 -38.4(2)
C7 C9 C11 C12 55.5(2)
C10 C9 C11 C12 179.0(2)
C13 C12 C11 C9 -54.3(3)
C5 O56 C6 C7 -97.9(2)
C14 C7 C6 O56 -81.5(3)
C9 C7 C6 O56 40.5(2)
C14 C7 C6 C5 -146.1(2)
C9 C7 C6 C5 -24.1(2)
C6 O56 C5 C4 -124.2(2)
C6 O56 C5 C10 100.3(2)
C7 C6 C5 O56 107.6(2)
O56 C6 C5 C4 96.5(3)
C7 C6 C5 C4 -155.9(2)
O56 C6 C5 C10 -105.5(2)
C7 C6 C5 C10 2.1(3)
C1 C10 C5 O56 77.9(2)
C19 C10 C5 O56 -160.12(18)
C9 C10 C5 O56 -43.8(2)
C1 C10 C5 C6 142.1(2)
C19 C10 C5 C6 -95.9(2)
C9 C10 C5 C6 20.5(2)
C1 C10 C5 C4 -56.5(3)
C19 C10 C5 C4 65.5(3)
C9 C10 C5 C4 -178.1(2)
C28 O3 C3 C4 -150.8(2)
C28 O3 C3 C2 87.9(3)
C5 C10 C1 C2 52.3(3)
C19 C10 C1 C2 -68.3(3)
C9 C10 C1 C2 164.4(2)
C21 C20 C22 C23 72.5(3)
C17 C20 C22 C23 -162.2(3)
C20 C17 C16 C15 146.4(2)
C13 C17 C16 C15 16.9(3)
O56 C5 C4 C3 -76.4(3)
C6 C5 C4 C3 -145.6(3)
C10 C5 C4 C3 57.5(3)
O3 C3 C4 C5 -174.84(19)
C2 C3 C4 C5 -55.2(3)
C3 O3 C28 O28 0.5(4)
C3 O3 C28 C29 179.1(2)
O3 C3 C2 C1 172.8(2)
C4 C3 C2 C1 55.9(3)
C10 C1 C2 C3 -54.3(3)
C7 C14 C15 C16 -161.8(2)
C13 C14 C15 C16 -37.1(3)
C17 C16 C15 C14 12.1(3)
C20 C22 C23 C24 -172.1(3)
C25 C24 C23 C22 -175.9(3)
C23 C24 C25 C26 -58.7(5)
C23 C24 C25 C27 175.5(4)
C19 C10 C13 C18 12.68(18)

loop_
_cod_related_entry_id
_cod_related_entry_database
_cod_related_entry_code
1 ChemSpider 30657336
